data_4326951
loop_
_publ_author_name
'Jung Hee Yoon'
'Jin Wuk Lee'
'Dae Won Ryu'
'Sang Yup Choi'
'Sung Won Yoon'
'Byoung Jin Suh'
'Eui Kwan Koh'
'Hyoung Chan Kim'
'Chang Seop Hong'

_publ_section_title
;
 Cyanide-Bridged WVMnIII Single-Chain Magnet with Isolated MnIII Moieties
 Exhibiting Two Types of Relaxation Dynamics
;
_journal_name_full 'Inorganic Chemistry'
_journal_page_first 11306
_journal_page_last 11308
_journal_paper_doi 10.1021/ic202100y
_journal_volume 50
_journal_year 2011
_chemical_formula_sum 'C83 H68 Mn3 N14 O10 W'
_chemical_formula_weight 1770.18
_chemical_name_systematic
;
 ?
;
_space_group_IT_number 14
_symmetry_cell_setting monoclinic
_symmetry_space_group_name_Hall '-P 2ybc'
_symmetry_space_group_name_H-M 'P 1 21/c 1'
_atom_sites_solution_hydrogens geom
_atom_sites_solution_primary direct
_atom_sites_solution_secondary difmap
_audit_creation_method SHELXL-97
_cell_angle_alpha 90.00
_cell_angle_beta 90.431(2)
_cell_angle_gamma 90.00
_cell_formula_units_Z 4
_cell_length_a 19.4499(11)
_cell_length_b 23.2599(13)
_cell_length_c 21.4110(12)
_cell_measurement_reflns_used 7454
_cell_measurement_temperature 293(2)
_cell_measurement_theta_max 27.815
_cell_measurement_theta_min 2.248
_cell_volume 9686.1(9)
_computing_cell_refinement 'Bruker SMART APEXll'
_computing_data_collection 'Bruker SMART APEXll'
_computing_data_reduction 'Bruker SAINT'
_computing_molecular_graphics WingX
_computing_publication_material WingX
_computing_structure_refinement 'SHELXL-97 (Sheldrick, 1997)'
_computing_structure_solution 'SHELXL-97 (Sheldrick, 1997)'
_diffrn_ambient_temperature 293(2)
_diffrn_measured_fraction_theta_full 0.990
_diffrn_measured_fraction_theta_max 0.990
_diffrn_measurement_device_type 'CCD area detector'
_diffrn_measurement_method 'omega scan'
_diffrn_radiation_monochromator graphite
_diffrn_radiation_source 'fine-focus sealed tube'
_diffrn_radiation_type MoK\a
_diffrn_radiation_wavelength 0.71073
_diffrn_reflns_av_R_equivalents 0.0834
_diffrn_reflns_av_sigmaI/netI 0.0794
_diffrn_reflns_limit_h_max 25
_diffrn_reflns_limit_h_min -26
_diffrn_reflns_limit_k_max 32
_diffrn_reflns_limit_k_min -30
_diffrn_reflns_limit_l_max 29
_diffrn_reflns_limit_l_min -28
_diffrn_reflns_number 160728
_diffrn_reflns_theta_full 29.47
_diffrn_reflns_theta_max 29.47
_diffrn_reflns_theta_min 1.05
_exptl_absorpt_coefficient_mu 1.621
_exptl_absorpt_correction_T_max 0.8813
_exptl_absorpt_correction_T_min 0.6087
_exptl_absorpt_correction_type multi-scan
_exptl_absorpt_process_details SADABS
_exptl_crystal_colour red
_exptl_crystal_density_diffrn 1.214
_exptl_crystal_description block
_exptl_crystal_F_000 3572
_exptl_crystal_size_max 0.34
_exptl_crystal_size_mid 0.27
_exptl_crystal_size_min 0.08
_platon_squeeze_details ' ?'
_refine_diff_density_max 1.682
_refine_diff_density_min -1.172
_refine_diff_density_rms 0.107
_refine_ls_extinction_method none
_refine_ls_goodness_of_fit_ref 0.996
_refine_ls_hydrogen_treatment constr
_refine_ls_matrix_type full
_refine_ls_number_parameters 1030
_refine_ls_number_reflns 26639
_refine_ls_number_restraints 23
_refine_ls_restrained_S_all 0.996
_refine_ls_R_factor_all 0.0933
_refine_ls_R_factor_gt 0.0524
_refine_ls_shift/su_max 0.005
_refine_ls_shift/su_mean 0.000
_refine_ls_structure_factor_coef Fsqd
_refine_ls_weighting_details 'calc w=1/[\s^2^(Fo^2^)+(0.0592P)^2^+0.0000P] where P=(Fo^2^+2Fc^2^)/3'
_refine_ls_weighting_scheme calc
_refine_ls_wR_factor_gt 0.1085
_refine_ls_wR_factor_ref 0.1191
_reflns_number_gt 17533
_reflns_number_total 26639
_reflns_threshold_expression >2sigma(I)
_cod_data_source_file ic202100y_si_002.cif
_cod_data_source_block squeezed
_cod_database_code 4326951

loop_
_symmetry_equiv_pos_as_xyz
'x, y, z'
'-x, y+1/2, -z+1/2'
'-x, -y, -z'
'x, -y-1/2, z-1/2'

loop_
_atom_site_label
_atom_site_type_symbol
_atom_site_fract_x
_atom_site_fract_y
_atom_site_fract_z
_atom_site_U_iso_or_equiv
_atom_site_adp_type
_atom_site_occupancy
_atom_site_symmetry_multiplicity
_atom_site_calc_flag
_atom_site_refinement_flags
_atom_site_disorder_assembly
_atom_site_disorder_group
W1 W 0.398309(8) 0.710710(6) -0.132548(6) 0.02566(5) Uani 1 1 d . . .
C1 C 0.3703(2) 0.70390(15) -0.03520(18) 0.0359(9) Uani 1 1 d . . .
N1 N 0.3558(2) 0.70114(14) 0.01677(16) 0.0470(10) Uani 1 1 d . . .
C2 C 0.4430(2) 0.78606(17) -0.08965(18) 0.0359(9) Uani 1 1 d . . .
N2 N 0.46357(19) 0.82605(15) -0.06430(16) 0.0441(9) Uani 1 1 d . . .
C3 C 0.3142(2) 0.76844(18) -0.11676(19) 0.0388(10) Uani 1 1 d . . .
N3 N 0.2696(2) 0.80016(18) -0.1088(2) 0.0681(13) Uani 1 1 d . . .
C4 C 0.3106(2) 0.65501(17) -0.13260(18) 0.0386(10) Uani 1 1 d . . .
N4 N 0.2626(2) 0.62467(18) -0.13160(18) 0.0595(11) Uani 1 1 d . . .
C5 C 0.4186(2) 0.63968(15) -0.19527(17) 0.0329(9) Uani 1 1 d . . .
N5 N 0.42985(19) 0.60198(15) -0.22779(17) 0.0471(9) Uani 1 1 d . . .
C6 C 0.4735(3) 0.6585(2) -0.0854(2) 0.0499(12) Uani 1 1 d . . .
N6 N 0.5152(2) 0.62943(19) -0.0631(2) 0.0758(14) Uani 1 1 d . . .
C7 C 0.4908(3) 0.73114(19) -0.1850(2) 0.0499(12) Uani 1 1 d . . .
N7 N 0.5384(2) 0.74085(18) -0.2144(2) 0.0713(13) Uani 1 1 d . . .
C8 C 0.3624(2) 0.74489(17) -0.22157(18) 0.0433(11) Uani 1 1 d . . .
N8 N 0.3443(3) 0.76307(16) -0.26900(16) 0.0621(12) Uani 1 1 d . . .
Mn1 Mn 0.34677(3) 0.71251(2) 0.12344(2) 0.03352(14) Uani 1 1 d . . .
O1 O 0.37916(16) 0.63768(11) 0.13709(12) 0.0418(7) Uani 1 1 d . . .
O2 O 0.25379(16) 0.69100(12) 0.12260(13) 0.0447(7) Uani 1 1 d . . .
N9 N 0.44013(19) 0.74369(14) 0.12655(16) 0.0418(9) Uani 1 1 d . . .
N10 N 0.3212(2) 0.79299(14) 0.10743(17) 0.0441(9) Uani 1 1 d . . .
C9 C 0.4420(3) 0.61876(17) 0.14382(18) 0.0413(10) Uani 1 1 d . A .
C10 C 0.4492(3) 0.55801(17) 0.15219(19) 0.0497(12) Uani 1 1 d . . .
H10 H 0.4102 0.5348 0.1523 0.060 Uiso 1 1 calc R . .
C11 C 0.5120(3) 0.5341(2) 0.1599(2) 0.0586(14) Uani 1 1 d . . .
H11 H 0.5151 0.4944 0.1641 0.070 Uiso 1 1 calc R . .
C12 C 0.5730(3) 0.5667(2) 0.1618(2) 0.0529(13) Uani 1 1 d . . .
C13 C 0.6384(3) 0.5415(2) 0.1717(2) 0.0637(15) Uani 1 1 d . . .
H13 H 0.6414 0.5018 0.1753 0.076 Uiso 1 1 calc R . .
C14 C 0.6958(3) 0.5725(3) 0.1759(2) 0.0718(17) Uani 1 1 d . . .
H14 H 0.7380 0.5546 0.1827 0.086 Uiso 1 1 calc R . .
C15 C 0.6918(3) 0.6323(3) 0.1698(2) 0.0611(14) Uani 1 1 d . . .
H15 H 0.7315 0.6544 0.1731 0.073 Uiso 1 1 calc R . .
C16 C 0.6295(3) 0.6587(2) 0.1589(2) 0.0553(13) Uani 1 1 d . . .
H16 H 0.6282 0.6985 0.1544 0.066 Uiso 1 1 calc R . .
C17 C 0.5676(2) 0.62747(19) 0.15448(19) 0.0456(11) Uani 1 1 d . A .
C18 C 0.5004(2) 0.65335(17) 0.14449(18) 0.0410(10) Uani 1 1 d . . .
C19 C 0.4947(3) 0.71450(19) 0.1363(2) 0.0497(11) Uani 1 1 d . A .
H19 H 0.5356 0.7352 0.1384 0.060 Uiso 1 1 calc R . .
C20 C 0.5068(2) 0.83656(19) 0.1211(2) 0.0544(12) Uani 1 1 d D . .
H20A H 0.5402 0.8234 0.1512 0.082 Uiso 0.671(13) 1 calc PR A 1
H20B H 0.5026 0.8776 0.1239 0.082 Uiso 0.671(13) 1 calc PR A 1
H20C H 0.5214 0.8262 0.0799 0.082 Uiso 0.671(13) 1 calc PR A 1
H20D H 0.5489 0.8203 0.1059 0.082 Uiso 0.329(13) 1 calc PR A 2
H20E H 0.5070 0.8355 0.1659 0.082 Uiso 0.329(13) 1 calc PR A 2
H20F H 0.5029 0.8757 0.1072 0.082 Uiso 0.329(13) 1 calc PR A 2
C21A C 0.4383(4) 0.8091(3) 0.1343(4) 0.038(2) Uani 0.671(13) 1 d PDU A 1
H21A H 0.4245 0.8185 0.1770 0.046 Uiso 0.671(13) 1 calc PR A 1
C22A C 0.3817(4) 0.8279(3) 0.0889(5) 0.048(2) Uani 0.671(13) 1 d PDU A 1
H22A H 0.3722 0.8686 0.0930 0.057 Uiso 0.671(13) 1 calc PR A 1
H22B H 0.3945 0.8198 0.0460 0.057 Uiso 0.671(13) 1 calc PR A 1
C21B C 0.4485(6) 0.8033(5) 0.0972(7) 0.035(4) Uani 0.329(13) 1 d PDU A 2
H21B H 0.4473 0.8019 0.0514 0.042 Uiso 0.329(13) 1 calc PR A 2
C22B C 0.3844(8) 0.8320(7) 0.1243(10) 0.049(5) Uani 0.329(13) 1 d PDU A 2
H22C H 0.3784 0.8701 0.1066 0.059 Uiso 0.329(13) 1 calc PR A 2
H22D H 0.3890 0.8357 0.1692 0.059 Uiso 0.329(13) 1 calc PR A 2
C23 C 0.2598(3) 0.8145(2) 0.1062(2) 0.0513(12) Uani 1 1 d . A .
H23 H 0.2559 0.8537 0.0982 0.062 Uiso 1 1 calc R . .
C24 C 0.1980(2) 0.78347(19) 0.1159(2) 0.0450(11) Uani 1 1 d . . .
C25 C 0.1339(3) 0.8145(2) 0.1161(2) 0.0532(12) Uani 1 1 d . A .
C26 C 0.1279(3) 0.8739(2) 0.1061(3) 0.0685(15) Uani 1 1 d . . .
H26 H 0.1673 0.8952 0.0982 0.082 Uiso 1 1 calc R A .
C27 C 0.0660(3) 0.9014(3) 0.1077(3) 0.089(2) Uani 1 1 d . A .
H27 H 0.0644 0.9409 0.1012 0.107 Uiso 1 1 calc R . .
C28 C 0.0053(4) 0.8717(4) 0.1187(3) 0.097(2) Uani 1 1 d . . .
H28 H -0.0365 0.8911 0.1195 0.117 Uiso 1 1 calc R A .
C29 C 0.0079(3) 0.8131(3) 0.1284(3) 0.0808(18) Uani 1 1 d . A .
H29 H -0.0325 0.7930 0.1361 0.097 Uiso 1 1 calc R . .
C30 C 0.0719(3) 0.7829(3) 0.1267(2) 0.0634(14) Uani 1 1 d . . .
C31 C 0.0747(3) 0.7235(3) 0.1351(2) 0.0628(14) Uani 1 1 d . A .
H31 H 0.0340 0.7034 0.1417 0.075 Uiso 1 1 calc R . .
C32 C 0.1354(3) 0.6938(2) 0.1340(2) 0.0540(12) Uani 1 1 d . . .
H32 H 0.1358 0.6542 0.1400 0.065 Uiso 1 1 calc R A .
C33 C 0.1976(2) 0.72365(19) 0.12391(18) 0.0422(10) Uani 1 1 d . A .
Mn2 Mn 0.81816(3) 0.51107(2) 0.02105(3) 0.03411(14) Uani 1 1 d . . .
O3 O 0.90609(13) 0.47867(11) 0.01612(14) 0.0398(7) Uani 1 1 d . . .
O4 O 0.84575(14) 0.58394(11) 0.05193(14) 0.0408(7) Uani 1 1 d . . .
N11 N 0.77792(16) 0.43793(13) -0.00658(15) 0.0340(7) Uani 1 1 d . . .
N12 N 0.72170(16) 0.53713(13) 0.01863(16) 0.0376(8) Uani 1 1 d . . .
C34 C 0.9227(2) 0.42402(17) 0.02303(19) 0.0355(9) Uani 1 1 d . . .
C35 C 0.9939(2) 0.41230(19) 0.0341(2) 0.0455(11) Uani 1 1 d . . .
H35 H 1.0252 0.4425 0.0366 0.055 Uiso 1 1 calc R . .
C36 C 1.0159(2) 0.35761(19) 0.0410(2) 0.0478(11) Uani 1 1 d . . .
H36 H 1.0625 0.3509 0.0475 0.057 Uiso 1 1 calc R . .
C37 C 0.9704(2) 0.31006(19) 0.0387(2) 0.0420(10) Uani 1 1 d . . .
C38 C 0.9953(2) 0.25300(19) 0.0454(2) 0.0505(12) Uani 1 1 d . . .
H38 H 1.0421 0.2468 0.0509 0.061 Uiso 1 1 calc R . .
C39 C 0.9515(3) 0.20711(19) 0.0439(2) 0.0530(12) Uani 1 1 d . . .
H39 H 0.9686 0.1699 0.0476 0.064 Uiso 1 1 calc R . .
C40 C 0.8810(2) 0.21652(18) 0.0368(2) 0.0453(11) Uani 1 1 d . . .
H40 H 0.8510 0.1854 0.0368 0.054 Uiso 1 1 calc R . .
C41 C 0.8551(2) 0.27170(17) 0.02969(19) 0.0375(9) Uani 1 1 d . . .
H41 H 0.8079 0.2771 0.0258 0.045 Uiso 1 1 calc R . .
C42 C 0.8993(2) 0.31991(17) 0.02828(17) 0.0337(9) Uani 1 1 d . . .
C43 C 0.87601(19) 0.37820(16) 0.01805(17) 0.0319(8) Uani 1 1 d . . .
C44 C 0.80670(19) 0.38814(16) -0.00101(17) 0.0320(8) Uani 1 1 d . . .
H44 H 0.7799 0.3561 -0.0102 0.038 Uiso 1 1 calc R . .
C45 C 0.7060(2) 0.44468(17) -0.0271(2) 0.0436(11) Uani 1 1 d . . .
H45A H 0.6826 0.4079 -0.0257 0.052 Uiso 1 1 calc R . .
H45B H 0.7043 0.4588 -0.0697 0.052 Uiso 1 1 calc R . .
C46 C 0.6706(2) 0.48768(18) 0.0169(2) 0.0469(11) Uani 1 1 d . . .
H46 H 0.6693 0.4705 0.0586 0.056 Uiso 1 1 calc R . .
C47 C 0.5990(2) 0.5030(2) -0.0014(2) 0.0513(12) Uani 1 1 d . . .
H47A H 0.5803 0.5293 0.0286 0.077 Uiso 1 1 calc R . .
H47B H 0.5713 0.4689 -0.0029 0.077 Uiso 1 1 calc R . .
H47C H 0.5990 0.5209 -0.0419 0.077 Uiso 1 1 calc R . .
C48 C 0.7019(2) 0.58935(16) 0.01783(19) 0.0377(9) Uani 1 1 d . . .
H48 H 0.6551 0.5959 0.0120 0.045 Uiso 1 1 calc R . .
C49 C 0.7154(2) 0.69637(16) 0.01863(18) 0.0355(9) Uani 1 1 d . . .
C50 C 0.6476(2) 0.70606(18) -0.0021(2) 0.0452(10) Uani 1 1 d . . .
H50 H 0.6200 0.6750 -0.0132 0.054 Uiso 1 1 calc R . .
C51 C 0.6214(2) 0.7611(2) -0.0061(2) 0.0487(11) Uani 1 1 d . . .
H51 H 0.5763 0.7664 -0.0195 0.058 Uiso 1 1 calc R . .
C52 C 0.6611(3) 0.80878(19) 0.0092(2) 0.0503(12) Uani 1 1 d . . .
H52 H 0.6425 0.8456 0.0066 0.060 Uiso 1 1 calc R . .
C53 C 0.7268(3) 0.80116(17) 0.0280(2) 0.0490(12) Uani 1 1 d . . .
H53 H 0.7535 0.8331 0.0377 0.059 Uiso 1 1 calc R . .
C54 C 0.7561(2) 0.74538(17) 0.03332(19) 0.0405(10) Uani 1 1 d . . .
C55 C 0.8250(2) 0.73752(18) 0.0534(2) 0.0478(11) Uani 1 1 d . . .
H55 H 0.8514 0.7696 0.0635 0.057 Uiso 1 1 calc R . .
C56 C 0.8536(2) 0.68398(17) 0.0585(2) 0.0427(10) Uani 1 1 d . . .
H56 H 0.8992 0.6801 0.0714 0.051 Uiso 1 1 calc R . .
C57 C 0.8137(2) 0.63372(17) 0.04395(19) 0.0382(9) Uani 1 1 d . . .
O5 O 0.82925(17) 0.54302(14) -0.07922(15) 0.0591(9) Uani 1 1 d . . .
O6 O 0.81185(14) 0.47697(11) 0.12057(13) 0.0416(7) Uani 1 1 d . . .
Mn3 Mn 0.56447(3) 0.97874(2) 0.90164(2) 0.02614(12) Uani 1 1 d . B .
N13 N 0.52407(16) 0.92472(12) 0.84165(13) 0.0294(7) Uani 1 1 d . B .
N14 N 0.64547(17) 0.92930(13) 0.89473(16) 0.0386(8) Uani 1 1 d . . .
O7 O 0.48163(13) 1.02090(10) 0.90380(12) 0.0332(6) Uani 1 1 d . . .
O8 O 0.60905(13) 1.02708(10) 0.95958(12) 0.0337(6) Uani 1 1 d . . .
C58 C 0.7454(2) 0.63953(16) 0.02520(18) 0.0338(9) Uani 1 1 d . . .
C59 C 0.42188(19) 1.01110(14) 0.87612(16) 0.0277(8) Uani 1 1 d . B .
C60 C 0.3683(2) 1.05099(16) 0.88932(18) 0.0337(9) Uani 1 1 d . . .
H60 H 0.3769 1.0813 0.9166 0.040 Uiso 1 1 calc R B .
C61 C 0.3054(2) 1.04572(16) 0.86319(18) 0.0350(9) Uani 1 1 d . B .
H61 H 0.2718 1.0728 0.8723 0.042 Uiso 1 1 calc R . .
C62 C 0.2895(2) 0.99980(17) 0.82197(18) 0.0374(9) Uani 1 1 d . . .
C63 C 0.2230(2) 0.9948(2) 0.7954(2) 0.0552(13) Uani 1 1 d . B .
H63 H 0.1902 1.0229 0.8033 0.066 Uiso 1 1 calc R . .
C64 C 0.2066(3) 0.9487(3) 0.7581(3) 0.083(2) Uani 1 1 d . . .
H64 H 0.1626 0.9452 0.7413 0.099 Uiso 1 1 calc R B .
C65 C 0.2562(3) 0.9072(3) 0.7455(3) 0.0794(19) Uani 1 1 d . B .
H65 H 0.2448 0.8759 0.7203 0.095 Uiso 1 1 calc R . .
C66 C 0.3215(2) 0.9117(2) 0.7696(2) 0.0509(12) Uani 1 1 d . . .
H66 H 0.3538 0.8836 0.7601 0.061 Uiso 1 1 calc R B .
C67 C 0.3405(2) 0.95815(17) 0.80883(17) 0.0341(9) Uani 1 1 d . B .
C68 C 0.40873(19) 0.96504(15) 0.83616(16) 0.0288(8) Uani 1 1 d . . .
C69 C 0.4614(2) 0.92429(15) 0.82069(16) 0.0302(8) Uani 1 1 d . B .
H69 H 0.4495 0.8950 0.7931 0.036 Uiso 1 1 calc R . .
C70 C 0.5739(2) 0.8817(2) 0.8208(2) 0.0574(14) Uani 1 1 d D . .
H70A H 0.5501 0.8461 0.8115 0.069 Uiso 0.585(13) 1 calc PR B 1
H70B H 0.5955 0.8950 0.7827 0.069 Uiso 0.585(13) 1 calc PR B 1
H70C H 0.5633 0.8455 0.8410 0.069 Uiso 0.415(13) 1 calc PR B 2
H70D H 0.5679 0.8762 0.7762 0.069 Uiso 0.415(13) 1 calc PR B 2
C71A C 0.6252(3) 0.8714(3) 0.8666(3) 0.033(2) Uani 0.585(13) 1 d PDU B 1
H71A H 0.6054 0.8475 0.8996 0.040 Uiso 0.585(13) 1 calc PR B 1
C72 C 0.6894(3) 0.8391(2) 0.8387(3) 0.0636(15) Uani 1 1 d D . .
H72A H 0.7227 0.8325 0.8712 0.095 Uiso 0.585(13) 1 calc PR B 1
H72B H 0.7095 0.8623 0.8065 0.095 Uiso 0.585(13) 1 calc PR B 1
H72C H 0.6750 0.8030 0.8214 0.095 Uiso 0.585(13) 1 calc PR B 1
H72D H 0.7359 0.8510 0.8469 0.095 Uiso 0.415(13) 1 calc PR B 2
H72E H 0.6876 0.8175 0.8006 0.095 Uiso 0.415(13) 1 calc PR B 2
H72F H 0.6735 0.8156 0.8725 0.095 Uiso 0.415(13) 1 calc PR B 2
C71B C 0.6415(5) 0.8944(4) 0.8323(5) 0.036(3) Uani 0.415(13) 1 d PDU B 2
H71B H 0.6587 0.9186 0.7983 0.043 Uiso 0.415(13) 1 calc PR B 2
C73 C 0.7040(2) 0.93741(17) 0.92250(19) 0.0396(10) Uani 1 1 d . B .
H73 H 0.7384 0.9107 0.9145 0.048 Uiso 1 1 calc R . .
C74 C 0.72145(19) 0.98340(15) 0.96441(17) 0.0314(8) Uani 1 1 d . . .
C75 C 0.7896(2) 0.98600(17) 0.99105(18) 0.0366(9) Uani 1 1 d . B .
C76 C 0.8418(2) 0.9458(2) 0.9781(2) 0.0553(12) Uani 1 1 d . . .
H76 H 0.8325 0.9153 0.9513 0.066 Uiso 1 1 calc R B .
C77 C 0.9062(3) 0.9508(3) 1.0046(3) 0.0767(18) Uani 1 1 d . B .
H77 H 0.9397 0.9237 0.9952 0.092 Uiso 1 1 calc R . .
C78 C 0.9217(3) 0.9954(3) 1.0450(3) 0.0714(17) Uani 1 1 d . . .
H78 H 0.9656 0.9983 1.0623 0.086 Uiso 1 1 calc R B .
C79 C 0.8730(2) 1.0351(2) 1.0594(2) 0.0563(13) Uani 1 1 d . B .
H79 H 0.8837 1.0649 1.0868 0.068 Uiso 1 1 calc R . .
C80 C 0.8061(2) 1.03139(17) 1.03286(19) 0.0375(9) Uani 1 1 d . . .
C81 C 0.7558(2) 1.07256(17) 1.04762(19) 0.0383(9) Uani 1 1 d . B .
H81 H 0.7669 1.1020 1.0752 0.046 Uiso 1 1 calc R . .
C82 C 0.6910(2) 1.07044(16) 1.02252(17) 0.0335(9) Uani 1 1 d . . .
H82 H 0.6590 1.0985 1.0327 0.040 Uiso 1 1 calc R B .
C83 C 0.67252(18) 1.02517(15) 0.98060(17) 0.0281(8) Uani 1 1 d . B .
O9 O 0.60856(17) 1.02962(13) 0.82333(15) 0.0555(8) Uani 1 1 d . . .
O10 O 0.53214(13) 0.92187(10) 0.98108(11) 0.0302(6) Uani 1 1 d . . .

loop_
_atom_site_aniso_label
_atom_site_aniso_U_11
_atom_site_aniso_U_22
_atom_site_aniso_U_33
_atom_site_aniso_U_23
_atom_site_aniso_U_13
_atom_site_aniso_U_12
W1 0.03746(9) 0.01804(7) 0.02146(7) -0.00086(6) -0.00173(5) -0.00536(6)
C1 0.057(3) 0.026(2) 0.025(2) -0.0006(15) -0.0051(17) -0.0146(18)
N1 0.080(3) 0.035(2) 0.0255(18) -0.0010(14) -0.0028(17) -0.0274(18)
C2 0.048(2) 0.031(2) 0.029(2) 0.0060(17) -0.0001(17) -0.0087(19)
N2 0.062(2) 0.0324(19) 0.038(2) -0.0045(16) 0.0001(17) -0.0143(17)
C3 0.046(3) 0.034(2) 0.037(2) 0.0051(18) 0.0056(19) 0.005(2)
N3 0.069(3) 0.051(3) 0.084(3) 0.012(2) 0.029(3) 0.012(2)
C4 0.053(3) 0.036(2) 0.026(2) -0.0064(16) -0.0023(18) -0.013(2)
N4 0.071(3) 0.062(3) 0.045(2) -0.007(2) 0.004(2) -0.029(2)
C5 0.047(2) 0.0198(18) 0.032(2) -0.0045(15) -0.0059(17) 0.0026(17)
N5 0.058(2) 0.0336(19) 0.049(2) -0.0099(17) -0.0068(18) 0.0072(17)
C6 0.063(3) 0.042(3) 0.044(3) -0.008(2) -0.015(2) 0.001(2)
N6 0.088(3) 0.057(3) 0.082(3) 0.003(2) -0.044(3) 0.014(3)
C7 0.056(3) 0.033(2) 0.061(3) -0.013(2) 0.021(2) -0.010(2)
N7 0.078(3) 0.049(3) 0.088(3) -0.019(2) 0.039(3) -0.015(2)
C8 0.079(3) 0.029(2) 0.022(2) -0.0034(16) 0.004(2) 0.014(2)
N8 0.123(4) 0.038(2) 0.0244(19) -0.0016(16) 0.001(2) 0.029(2)
Mn1 0.0583(4) 0.0209(3) 0.0213(3) 0.0023(2) -0.0036(3) -0.0057(3)
O1 0.065(2) 0.0240(14) 0.0367(16) 0.0046(12) -0.0073(14) -0.0071(14)
O2 0.058(2) 0.0332(15) 0.0427(17) 0.0045(13) -0.0003(14) -0.0098(14)
N9 0.053(2) 0.0238(17) 0.048(2) 0.0088(15) -0.0160(17) -0.0054(16)
N10 0.058(2) 0.0278(18) 0.047(2) 0.0041(16) -0.0031(18) -0.0050(17)
C9 0.070(3) 0.030(2) 0.024(2) 0.0032(16) -0.002(2) 0.000(2)
C10 0.090(4) 0.025(2) 0.035(2) 0.0005(17) -0.008(2) 0.003(2)
C11 0.107(4) 0.033(2) 0.036(2) -0.0037(19) -0.008(3) 0.015(3)
C12 0.085(4) 0.043(3) 0.030(2) -0.0022(19) -0.004(2) 0.022(3)
C13 0.095(4) 0.058(3) 0.038(3) 0.001(2) 0.002(3) 0.039(3)
C14 0.079(4) 0.091(5) 0.046(3) 0.008(3) 0.005(3) 0.039(4)
C15 0.060(3) 0.082(4) 0.041(3) 0.006(3) 0.002(2) 0.011(3)
C16 0.071(3) 0.053(3) 0.042(3) 0.008(2) 0.000(2) 0.018(3)
C17 0.061(3) 0.045(3) 0.031(2) 0.0014(19) -0.003(2) 0.008(2)
C18 0.065(3) 0.031(2) 0.027(2) 0.0045(16) -0.0064(19) 0.009(2)
C19 0.056(3) 0.039(2) 0.054(3) 0.006(2) -0.010(2) -0.010(2)
C20 0.070(3) 0.032(2) 0.061(3) 0.003(2) 0.000(3) -0.004(2)
C21A 0.057(5) 0.017(3) 0.039(5) -0.001(3) 0.005(3) -0.006(3)
C22A 0.065(5) 0.021(3) 0.057(6) 0.008(4) -0.014(5) -0.005(3)
C21B 0.059(9) 0.023(6) 0.022(8) 0.005(5) 0.004(6) -0.002(5)
C22B 0.063(11) 0.019(7) 0.065(12) 0.008(9) -0.008(10) -0.011(7)
C23 0.065(3) 0.033(2) 0.056(3) -0.002(2) -0.012(2) 0.005(2)
C24 0.053(3) 0.048(3) 0.035(2) 0.0023(19) -0.006(2) -0.004(2)
C25 0.062(3) 0.063(3) 0.034(2) 0.004(2) -0.009(2) 0.008(3)
C26 0.069(4) 0.066(4) 0.069(4) 0.004(3) -0.022(3) 0.013(3)
C27 0.079(5) 0.084(5) 0.104(5) 0.000(4) -0.021(4) 0.029(4)
C28 0.072(5) 0.122(6) 0.097(5) 0.004(5) -0.023(4) 0.033(5)
C29 0.064(4) 0.116(6) 0.063(4) 0.003(4) -0.007(3) 0.011(4)
C30 0.064(3) 0.083(4) 0.043(3) -0.003(3) -0.007(2) 0.005(3)
C31 0.062(3) 0.079(4) 0.047(3) 0.005(3) -0.005(2) -0.014(3)
C32 0.066(3) 0.060(3) 0.036(3) 0.006(2) -0.006(2) -0.012(3)
C33 0.060(3) 0.043(2) 0.024(2) 0.0033(17) -0.0034(19) -0.007(2)
Mn2 0.0299(3) 0.0214(3) 0.0509(4) 0.0001(3) -0.0079(3) -0.0044(2)
O3 0.0270(14) 0.0282(14) 0.0643(19) 0.0020(13) -0.0033(13) -0.0051(12)
O4 0.0380(16) 0.0213(13) 0.0630(19) -0.0010(13) -0.0146(14) -0.0032(12)
N11 0.0318(18) 0.0235(16) 0.047(2) -0.0019(14) -0.0032(15) -0.0041(14)
N12 0.0293(18) 0.0247(17) 0.059(2) -0.0016(15) -0.0114(15) -0.0048(14)
C34 0.031(2) 0.035(2) 0.041(2) -0.0001(17) 0.0021(17) 0.0004(17)
C35 0.036(2) 0.037(2) 0.064(3) -0.001(2) 0.000(2) -0.0042(19)
C36 0.029(2) 0.044(3) 0.070(3) 0.002(2) 0.000(2) 0.0075(19)
C37 0.040(2) 0.041(2) 0.045(3) 0.0005(19) 0.0077(19) 0.005(2)
C38 0.047(3) 0.038(3) 0.067(3) 0.003(2) 0.002(2) 0.008(2)
C39 0.066(3) 0.033(2) 0.060(3) -0.002(2) 0.009(2) 0.016(2)
C40 0.056(3) 0.030(2) 0.049(3) 0.0010(19) 0.009(2) 0.002(2)
C41 0.042(2) 0.031(2) 0.040(2) -0.0018(17) 0.0049(18) 0.0015(18)
C42 0.038(2) 0.032(2) 0.031(2) -0.0065(16) 0.0056(17) 0.0010(17)
C43 0.035(2) 0.0267(19) 0.034(2) -0.0048(16) 0.0023(16) 0.0001(16)
C44 0.034(2) 0.029(2) 0.033(2) -0.0033(16) -0.0017(16) -0.0052(16)
C45 0.039(2) 0.026(2) 0.065(3) 0.003(2) -0.016(2) -0.0068(18)
C46 0.044(3) 0.032(2) 0.064(3) -0.003(2) -0.016(2) 0.0000(19)
C47 0.040(3) 0.053(3) 0.061(3) -0.007(2) -0.010(2) -0.009(2)
C48 0.031(2) 0.029(2) 0.053(3) 0.0000(18) -0.0116(18) -0.0023(17)
C49 0.050(3) 0.026(2) 0.031(2) -0.0015(15) -0.0013(18) 0.0024(17)
C50 0.051(3) 0.032(2) 0.052(3) 0.0027(19) -0.004(2) 0.005(2)
C51 0.053(3) 0.043(3) 0.050(3) 0.003(2) -0.001(2) 0.008(2)
C52 0.074(4) 0.033(2) 0.044(3) 0.0048(19) 0.003(2) 0.017(2)
C53 0.075(3) 0.019(2) 0.053(3) -0.0050(18) 0.003(2) 0.000(2)
C54 0.054(3) 0.027(2) 0.041(2) 0.0002(17) 0.000(2) -0.0042(19)
C55 0.059(3) 0.028(2) 0.056(3) -0.004(2) -0.007(2) -0.012(2)
C56 0.040(2) 0.031(2) 0.057(3) -0.006(2) -0.010(2) -0.0067(19)
C57 0.038(2) 0.030(2) 0.046(2) -0.0018(18) -0.0047(18) -0.0047(18)
O5 0.066(2) 0.056(2) 0.056(2) 0.0124(16) -0.0131(17) -0.0169(17)
O6 0.0508(18) 0.0278(14) 0.0460(17) -0.0002(12) -0.0001(14) -0.0041(13)
Mn3 0.0335(3) 0.0161(3) 0.0288(3) -0.0002(2) -0.0020(2) 0.0017(2)
N13 0.0446(19) 0.0216(15) 0.0221(15) -0.0026(12) -0.0009(14) 0.0042(14)
N14 0.040(2) 0.0258(17) 0.050(2) -0.0114(15) -0.0027(16) 0.0074(15)
O7 0.0402(15) 0.0199(13) 0.0394(15) -0.0076(11) -0.0124(12) 0.0066(11)
O8 0.0326(15) 0.0218(13) 0.0464(16) -0.0068(11) -0.0060(12) 0.0036(11)
C58 0.038(2) 0.0258(19) 0.038(2) -0.0002(16) -0.0031(17) -0.0064(17)
C59 0.038(2) 0.0182(17) 0.0272(19) 0.0022(14) -0.0034(16) 0.0014(15)
C60 0.046(2) 0.0227(19) 0.032(2) -0.0028(15) -0.0058(18) 0.0019(17)
C61 0.042(2) 0.027(2) 0.035(2) -0.0050(16) -0.0088(18) 0.0049(17)
C62 0.039(2) 0.037(2) 0.036(2) -0.0037(17) -0.0074(18) 0.0018(18)
C63 0.045(3) 0.064(3) 0.056(3) -0.024(2) -0.017(2) 0.011(2)
C64 0.054(3) 0.096(5) 0.097(4) -0.054(4) -0.038(3) 0.015(3)
C65 0.061(3) 0.084(4) 0.093(4) -0.061(4) -0.023(3) 0.007(3)
C66 0.047(3) 0.053(3) 0.053(3) -0.026(2) -0.010(2) 0.006(2)
C67 0.042(2) 0.033(2) 0.027(2) -0.0065(16) -0.0032(17) 0.0009(18)
C68 0.039(2) 0.0254(18) 0.0217(18) -0.0012(14) -0.0042(15) 0.0021(16)
C69 0.049(2) 0.0201(18) 0.0218(18) -0.0001(14) -0.0008(16) -0.0020(16)
C70 0.052(3) 0.050(3) 0.069(3) -0.034(2) -0.010(2) 0.017(2)
C71A 0.042(4) 0.027(4) 0.029(4) -0.001(3) -0.002(3) 0.008(3)
C72 0.062(3) 0.052(3) 0.077(4) -0.031(3) -0.011(3) 0.018(3)
C71B 0.048(7) 0.028(5) 0.032(6) 0.000(4) 0.009(5) 0.006(4)
C73 0.037(2) 0.035(2) 0.047(2) -0.0045(18) 0.0010(19) 0.0126(18)
C74 0.035(2) 0.0258(19) 0.033(2) 0.0040(15) -0.0008(16) 0.0020(16)
C75 0.036(2) 0.035(2) 0.038(2) 0.0025(17) -0.0030(18) 0.0053(18)
C76 0.046(3) 0.056(3) 0.064(3) -0.012(2) -0.012(2) 0.012(2)
C77 0.056(3) 0.081(4) 0.092(4) -0.022(3) -0.022(3) 0.032(3)
C78 0.044(3) 0.087(4) 0.083(4) -0.023(3) -0.028(3) 0.020(3)
C79 0.044(3) 0.057(3) 0.067(3) -0.011(3) -0.017(2) 0.007(2)
C80 0.034(2) 0.037(2) 0.041(2) 0.0055(18) -0.0048(18) 0.0013(18)
C81 0.045(2) 0.029(2) 0.041(2) -0.0047(17) -0.0048(19) -0.0043(18)
C82 0.038(2) 0.0244(19) 0.038(2) 0.0006(16) -0.0024(17) 0.0004(17)
C83 0.030(2) 0.0212(18) 0.033(2) 0.0053(15) -0.0009(16) -0.0032(15)
O9 0.071(2) 0.0394(17) 0.056(2) 0.0197(15) 0.0100(17) -0.0041(16)
O10 0.0439(16) 0.0191(12) 0.0275(13) 0.0006(10) -0.0015(11) -0.0024(11)

loop_
_atom_type_symbol
_atom_type_description
_atom_type_scat_dispersion_real
_atom_type_scat_dispersion_imag
_atom_type_scat_source
C C 0.0033 0.0016 'International Tables Vol C Tables 4.2.6.8 and 6.1.1.4'
H H 0.0000 0.0000 'International Tables Vol C Tables 4.2.6.8 and 6.1.1.4'
N N 0.0061 0.0033 'International Tables Vol C Tables 4.2.6.8 and 6.1.1.4'
O O 0.0106 0.0060 'International Tables Vol C Tables 4.2.6.8 and 6.1.1.4'
W W -0.8490 6.8722 'International Tables Vol C Tables 4.2.6.8 and 6.1.1.4'
Mn Mn 0.3368 0.7283 'International Tables Vol C Tables 4.2.6.8 and 6.1.1.4'

loop_
_geom_angle_atom_site_label_1
_geom_angle_atom_site_label_2
_geom_angle_atom_site_label_3
_geom_angle
_geom_angle_site_symmetry_3
C4 W1 C3 76.72(16) .
C4 W1 C6 101.41(17) .
C3 W1 C6 142.90(17) .
C4 W1 C2 144.05(15) .
C3 W1 C2 74.33(16) .
C6 W1 C2 89.34(16) .
C4 W1 C1 75.52(14) .
C3 W1 C1 72.32(15) .
C6 W1 C1 71.42(17) .
C2 W1 C1 75.71(14) .
C4 W1 C5 71.79(15) .
C3 W1 C5 135.85(15) .
C6 W1 C5 74.54(15) .
C2 W1 C5 143.90(15) .
C1 W1 C5 126.11(14) .
C4 W1 C8 88.30(16) .
C3 W1 C8 70.69(15) .
C6 W1 C8 146.25(17) .
C2 W1 C8 101.63(15) .
C1 W1 C8 142.12(16) .
C5 W1 C8 78.13(14) .
C4 W1 C7 142.33(16) .
C3 W1 C7 125.30(16) .
C6 W1 C7 78.69(19) .
C2 W1 C7 73.21(15) .
C1 W1 C7 136.63(17) .
C5 W1 C7 72.05(15) .
C8 W1 C7 74.28(19) .
N1 C1 W1 178.9(3) .
C1 N1 Mn1 166.1(3) .
N2 C2 W1 175.8(4) .
N3 C3 W1 178.8(4) .
N4 C4 W1 178.9(4) .
N5 C5 W1 179.2(4) .
N6 C6 W1 176.3(4) .
N7 C7 W1 177.6(4) .
N8 C8 W1 179.1(5) .
C8 N8 Mn1 159.2(4) 4_575
O1 Mn1 O2 94.40(13) .
O1 Mn1 N9 91.61(13) .
O2 Mn1 N9 173.53(14) .
O1 Mn1 N10 174.92(15) .
O2 Mn1 N10 90.56(14) .
N9 Mn1 N10 83.47(15) .
O1 Mn1 N1 91.14(12) .
O2 Mn1 N1 92.31(13) .
N9 Mn1 N1 89.94(14) .
N10 Mn1 N1 87.57(14) .
O1 Mn1 N8 94.60(13) 4_576
O2 Mn1 N8 92.68(14) 4_576
N9 Mn1 N8 84.46(15) 4_576
N10 Mn1 N8 86.24(15) 4_576
N1 Mn1 N8 172.08(12) 4_576
C9 O1 Mn1 130.1(3) .
C33 O2 Mn1 129.7(3) .
C19 N9 C21B 117.3(6) .
C19 N9 C21A 122.1(4) .
C21B N9 C21A 31.5(5) .
C19 N9 Mn1 125.4(3) .
C21B N9 Mn1 115.0(5) .
C21A N9 Mn1 110.5(3) .
C23 N10 C22A 121.0(4) .
C23 N10 C22B 120.1(6) .
C22A N10 C22B 28.9(6) .
C23 N10 Mn1 127.1(3) .
C22A N10 Mn1 111.5(4) .
C22B N10 Mn1 108.3(7) .
O1 C9 C18 124.7(4) .
O1 C9 C10 115.9(4) .
C18 C9 C10 119.5(4) .
C11 C10 C9 120.5(5) .
C10 C11 C12 122.9(4) .
C11 C12 C13 122.6(5) .
C11 C12 C17 118.0(4) .
C13 C12 C17 119.5(5) .
C14 C13 C12 122.6(5) .
C13 C14 C15 119.0(5) .
C16 C15 C14 120.5(6) .
C15 C16 C17 122.1(5) .
C16 C17 C12 116.3(4) .
C16 C17 C18 124.3(4) .
C12 C17 C18 119.5(4) .
C9 C18 C19 120.6(4) .
C9 C18 C17 119.7(4) .
C19 C18 C17 119.7(4) .
N9 C19 C18 127.5(4) .
C21B C20 C21A 32.5(5) .
C20 C21A C22A 113.3(6) .
C20 C21A N9 112.3(5) .
C22A C21A N9 103.4(6) .
N10 C22A C21A 104.0(6) .
C20 C21B N9 114.8(9) .
C20 C21B C22B 105.5(11) .
N9 C21B C22B 98.6(11) .
C21B C22B N10 107.4(11) .
N10 C23 C24 125.6(4) .
C33 C24 C23 122.0(4) .
C33 C24 C25 119.4(4) .
C23 C24 C25 118.7(4) .
C26 C25 C30 117.4(5) .
C26 C25 C24 124.3(5) .
C30 C25 C24 118.2(5) .
C27 C26 C25 122.0(6) .
C26 C27 C28 121.5(7) .
C29 C28 C27 119.2(6) .
C28 C29 C30 120.8(7) .
C31 C30 C29 121.1(6) .
C31 C30 C25 119.9(5) .
C29 C30 C25 119.1(6) .
C32 C31 C30 122.0(5) .
C31 C32 C33 119.6(5) .
O2 C33 C24 123.9(4) .
O2 C33 C32 115.2(4) .
C24 C33 C32 120.9(5) .
O3 Mn2 O4 97.08(12) .
O3 Mn2 N11 89.79(12) .
O4 Mn2 N11 172.64(13) .
O3 Mn2 N12 172.46(13) .
O4 Mn2 N12 90.06(12) .
N11 Mn2 N12 83.18(13) .
O3 Mn2 O6 88.18(11) .
O4 Mn2 O6 90.13(11) .
N11 Mn2 O6 87.47(12) .
N12 Mn2 O6 94.22(13) .
O3 Mn2 O5 89.16(12) .
O4 Mn2 O5 90.48(12) .
N11 Mn2 O5 92.23(13) .
N12 Mn2 O5 88.38(13) .
O6 Mn2 O5 177.32(12) .
C34 O3 Mn2 127.2(2) .
C57 O4 Mn2 127.2(2) .
C44 N11 C45 122.3(3) .
C44 N11 Mn2 125.3(3) .
C45 N11 Mn2 111.9(2) .
C48 N12 C46 121.5(3) .
C48 N12 Mn2 125.5(3) .
C46 N12 Mn2 112.9(2) .
O3 C34 C43 124.4(3) .
O3 C34 C35 116.0(3) .
C43 C34 C35 119.5(4) .
C36 C35 C34 120.2(4) .
C35 C36 C37 122.4(4) .
C36 C37 C42 119.2(4) .
C36 C37 C38 121.0(4) .
C42 C37 C38 119.8(4) .
C39 C38 C37 121.2(4) .
C38 C39 C40 119.4(4) .
C41 C40 C39 120.8(4) .
C40 C41 C42 121.1(4) .
C41 C42 C37 117.5(4) .
C41 C42 C43 123.9(4) .
C37 C42 C43 118.6(4) .
C34 C43 C44 120.6(3) .
C34 C43 C42 119.9(3) .
C44 C43 C42 119.4(3) .
N11 C44 C43 125.5(3) .
N11 C45 C46 108.4(3) .
C47 C46 N12 115.8(3) .
C47 C46 C45 114.7(4) .
N12 C46 C45 102.2(3) .
N12 C48 C58 126.1(4) .
C50 C49 C54 117.4(4) .
C50 C49 C58 123.5(4) .
C54 C49 C58 119.0(4) .
C51 C50 C49 120.8(4) .
C50 C51 C52 121.5(4) .
C53 C52 C51 119.3(4) .
C52 C53 C54 121.5(4) .
C55 C54 C53 121.4(4) .
C55 C54 C49 119.2(4) .
C53 C54 C49 119.4(4) .
C56 C55 C54 121.7(4) .
C55 C56 C57 120.3(4) .
O4 C57 C58 124.7(3) .
O4 C57 C56 115.5(3) .
C58 C57 C56 119.8(4) .
O8 Mn3 O7 93.60(11) .
O8 Mn3 N14 91.93(12) .
O7 Mn3 N14 174.39(12) .
O8 Mn3 N13 175.74(12) .
O7 Mn3 N13 90.63(12) .
N14 Mn3 N13 83.83(13) .
O8 Mn3 O9 90.04(12) .
O7 Mn3 O9 94.35(12) .
N14 Mn3 O9 86.60(13) .
N13 Mn3 O9 90.12(12) .
O8 Mn3 O10 89.02(10) .
O7 Mn3 O10 92.50(10) .
N14 Mn3 O10 86.63(12) .
N13 Mn3 O10 90.32(11) .
O9 Mn3 O10 173.13(11) .
C69 N13 C70 120.8(3) .
C69 N13 Mn3 127.2(2) .
C70 N13 Mn3 112.0(3) .
C73 N14 C71A 122.3(4) .
C73 N14 C71B 120.3(4) .
C71A N14 C71B 36.4(4) .
C73 N14 Mn3 125.9(3) .
C71A N14 Mn3 110.0(3) .
C71B N14 Mn3 109.6(4) .
C59 O7 Mn3 130.4(2) .
C83 O8 Mn3 129.4(2) .
C57 C58 C48 120.6(4) .
C57 C58 C49 119.9(3) .
C48 C58 C49 119.2(3) .
O7 C59 C68 124.4(3) .
O7 C59 C60 116.2(3) .
C68 C59 C60 119.4(3) .
C61 C60 C59 121.4(3) .
C60 C61 C62 121.4(4) .
C63 C62 C67 120.3(4) .
C63 C62 C61 120.5(4) .
C67 C62 C61 119.2(4) .
C64 C63 C62 120.4(4) .
C63 C64 C65 119.8(5) .
C66 C65 C64 120.9(4) .
C65 C66 C67 121.3(4) .
C66 C67 C62 117.4(4) .
C66 C67 C68 123.8(4) .
C62 C67 C68 118.9(3) .
C59 C68 C69 121.4(3) .
C59 C68 C67 119.6(3) .
C69 C68 C67 119.0(3) .
N13 C69 C68 125.9(3) .
C71B C70 C71A 40.6(5) .
C71B C70 N13 115.8(5) .
C71A C70 N13 111.7(4) .
C70 C71A N14 107.6(5) .
C70 C71A C72 111.9(5) .
N14 C71A C72 111.4(5) .
C71A C72 C71B 35.4(4) .
C70 C71B N14 107.8(7) .
C70 C71B C72 113.7(7) .
N14 C71B C72 108.7(6) .
N14 C73 C74 126.8(4) .
C83 C74 C73 120.8(3) .
C83 C74 C75 119.7(3) .
C73 C74 C75 119.4(3) .
C76 C75 C80 117.2(4) .
C76 C75 C74 123.8(4) .
C80 C75 C74 119.0(3) .
C77 C76 C75 121.2(5) .
C76 C77 C78 121.0(5) .
C79 C78 C77 120.1(5) .
C78 C79 C80 120.5(5) .
C81 C80 C79 120.4(4) .
C81 C80 C75 119.5(4) .
C79 C80 C75 120.0(4) .
C82 C81 C80 121.9(4) .
C81 C82 C83 120.1(4) .
O8 C83 C74 125.2(3) .
O8 C83 C82 115.0(3) .
C74 C83 C82 119.8(3) .

loop_
_geom_bond_atom_site_label_1
_geom_bond_atom_site_label_2
_geom_bond_distance
_geom_bond_site_symmetry_2
W1 C4 2.142(4) .
W1 C3 2.145(4) .
W1 C6 2.146(5) .
W1 C2 2.159(4) .
W1 C1 2.164(4) .
W1 C5 2.167(4) .
W1 C8 2.175(4) .
W1 C7 2.181(5) .
C1 N1 1.152(5) .
N1 Mn1 2.307(3) .
C2 N2 1.147(5) .
C3 N3 1.152(5) .
C4 N4 1.171(5) .
C5 N5 1.142(5) .
C6 N6 1.158(6) .
C7 N7 1.146(5) .
C8 N8 1.153(5) .
N8 Mn1 2.373(4) 4_575
Mn1 O1 1.873(3) .
Mn1 O2 1.876(3) .
Mn1 N9 1.956(4) .
Mn1 N10 1.966(3) .
Mn1 N8 2.373(4) 4_576
O1 C9 1.307(5) .
O2 C33 1.332(5) .
N9 C19 1.276(6) .
N9 C21B 1.531(12) .
N9 C21A 1.532(7) .
N10 C23 1.295(6) .
N10 C22A 1.485(9) .
N10 C22B 1.568(17) .
C9 C18 1.391(6) .
C9 C10 1.431(5) .
C10 C11 1.352(7) .
C11 C12 1.408(7) .
C12 C13 1.414(7) .
C12 C17 1.426(6) .
C13 C14 1.331(8) .
C14 C15 1.401(8) .
C15 C16 1.376(7) .
C16 C17 1.408(7) .
C17 C18 1.454(6) .
C18 C19 1.437(6) .
C20 C21B 1.464(12) .
C20 C21A 1.506(8) .
C21A C22A 1.528(9) .
C21B C22B 1.532(15) .
C23 C24 1.419(6) .
C24 C33 1.402(6) .
C24 C25 1.441(7) .
C25 C26 1.403(7) .
C25 C30 1.432(8) .
C26 C27 1.364(8) .
C27 C28 1.389(9) .
C28 C29 1.380(9) .
C29 C30 1.431(8) .
C30 C31 1.395(7) .
C31 C32 1.369(8) .
C32 C33 1.412(6) .
Mn2 O3 1.873(3) .
Mn2 O4 1.895(3) .
Mn2 N11 1.962(3) .
Mn2 N12 1.972(3) .
Mn2 O6 2.278(3) .
Mn2 O5 2.284(3) .
O3 C34 1.319(5) .
O4 C57 1.325(5) .
N11 C44 1.291(5) .
N11 C45 1.471(5) .
N12 C48 1.274(5) .
N12 C46 1.520(5) .
C34 C43 1.403(5) .
C34 C35 1.430(5) .
C35 C36 1.350(6) .
C36 C37 1.416(6) .
C37 C42 1.419(6) .
C37 C38 1.419(6) .
C38 C39 1.365(6) .
C39 C40 1.396(6) .
C40 C41 1.387(5) .
C41 C42 1.413(5) .
C42 C43 1.446(5) .
C43 C44 1.424(5) .
C45 C46 1.539(6) .
C46 C47 1.489(6) .
C48 C58 1.451(5) .
C49 C50 1.406(6) .
C49 C54 1.422(5) .
C49 C58 1.452(5) .
C50 C51 1.380(6) .
C51 C52 1.388(7) .
C52 C53 1.348(7) .
C53 C54 1.422(6) .
C54 C55 1.415(6) .
C55 C56 1.368(6) .
C56 C57 1.436(5) .
C57 C58 1.391(5) .
Mn3 O8 1.881(3) .
Mn3 O7 1.887(3) .
Mn3 N14 1.957(3) .
Mn3 N13 1.957(3) .
Mn3 O9 2.229(3) .
Mn3 O10 2.248(2) .
N13 C69 1.296(5) .
N13 C70 1.465(5) .
N14 C73 1.295(5) .
N14 C71A 1.525(7) .
N14 C71B 1.564(10) .
O7 C59 1.320(4) .
O8 C83 1.311(4) .
C59 C68 1.394(5) .
C59 C60 1.426(5) .
C60 C61 1.345(5) .
C61 C62 1.419(5) .
C62 C63 1.412(6) .
C62 C67 1.417(5) .
C63 C64 1.374(6) .
C64 C65 1.392(7) .
C65 C66 1.372(6) .
C66 C67 1.416(5) .
C67 C68 1.455(5) .
C68 C69 1.436(5) .
C70 C71B 1.368(10) .
C70 C71A 1.414(7) .
C71A C72 1.579(7) .
C72 C71B 1.593(9) .
C73 C74 1.435(5) .
C74 C83 1.405(5) .
C74 C75 1.440(5) .
C75 C76 1.410(6) .
C75 C80 1.420(5) .
C76 C77 1.375(7) .
C77 C78 1.384(7) .
C78 C79 1.359(7) .
C79 C80 1.418(6) .
C80 C81 1.407(5) .
C81 C82 1.367(5) .
C82 C83 1.428(5) .

loop_
_platon_squeeze_void_nr
_platon_squeeze_void_average_x
_platon_squeeze_void_average_y
_platon_squeeze_void_average_z
_platon_squeeze_void_volume
_platon_squeeze_void_count_electrons
1 0.000 0.538 0.250 1445.8 345.6
2 0.000 0.954 0.750 1445.8 344.7
